data_1565681
loop_
_publ_author_name
'Albobaledi, Zeinab'
'Hasanzadeh Esfahani, Maryam'
'Behzad, Mahdi'
'Abbasi, Alireza'

_publ_section_title
;
 Mixed ligand Cu(II) complexes of an unsymmetrical Schiff base ligand and
 N-donor heterocyclic co-ligands: Investigation of the effect of co-ligand
 on the antibacterial properties
;
_journal_name_full 'Inorganica Chimica Acta'
_journal_page_first 119185
_journal_paper_doi 10.1016/j.ica.2019.119185
_journal_volume 499
_journal_year 2020
_chemical_formula_moiety 'C19 H19 Cu N4 O, Cl O4'
_chemical_formula_sum 'C19 H19 Cl Cu N4 O5'
_chemical_formula_weight 482.37
_space_group_crystal_system monoclinic
_space_group_IT_number 14
_space_group_name_Hall '-P 2ybc'
_space_group_name_H-M_alt 'P 1 21/c 1'
_atom_sites_solution_hydrogens geom
_cell_angle_alpha 90
_cell_angle_beta 111.47(3)
_cell_angle_gamma 90
_cell_formula_units_Z 4
_cell_length_a 8.9367(18)
_cell_length_b 20.542(4)
_cell_length_c 11.815(2)
_cell_measurement_reflns_used 10579
_cell_measurement_temperature 293(2)
_cell_measurement_theta_max 25.0
_cell_measurement_theta_min 2.0
_cell_volume 2018.5(8)
_computing_cell_refinement 'Automar software package (3.3a, 2015)'
_computing_data_collection 'MAR345 dtb Program (1.24-4, 2013)'
_computing_data_reduction 'Automar software package (3.3a, 2015)'
_computing_molecular_graphics 'DIAMOND (Brandenburg, 1999)'
_computing_publication_material 'PLATON (2018)'
_computing_structure_refinement 'SHELXL-2016/6 (Sheldrick, 2016)'
_computing_structure_solution 'SHELXT 2018/2 (Sheldrick, 2018)'
_diffrn_ambient_temperature 293(2)
_diffrn_detector 'image-plate detector'
_diffrn_detector_area_resol_mean 0.81
_diffrn_detector_type MAR345-dtb
_diffrn_measured_fraction_theta_full 0.979
_diffrn_measured_fraction_theta_max 0.979
_diffrn_measurement_device 'one-circle diffractometer'
_diffrn_measurement_device_type MAR345
_diffrn_measurement_method 'image-plate detector - phi oscillation'
_diffrn_radiation_monochromator mirrors
_diffrn_radiation_probe x-ray
_diffrn_radiation_type MoK\a
_diffrn_radiation_wavelength 0.71073
_diffrn_reflns_av_R_equivalents 0.1051
_diffrn_reflns_av_unetI/netI 0.0708
_diffrn_reflns_Laue_measured_fraction_full 0.979
_diffrn_reflns_Laue_measured_fraction_max 0.979
_diffrn_reflns_limit_h_max 10
_diffrn_reflns_limit_h_min -10
_diffrn_reflns_limit_k_max 24
_diffrn_reflns_limit_k_min -24
_diffrn_reflns_limit_l_max 13
_diffrn_reflns_limit_l_min -14
_diffrn_reflns_number 10579
_diffrn_reflns_point_group_measured_fraction_full 0.979
_diffrn_reflns_point_group_measured_fraction_max 0.979
_diffrn_reflns_theta_full 25.000
_diffrn_reflns_theta_max 25.000
_diffrn_reflns_theta_min 1.983
_diffrn_source 'fine-focus sealed tube'
_diffrn_source_target Mo
_exptl_absorpt_coefficient_mu 1.254
_exptl_absorpt_correction_T_max 1.57234
_exptl_absorpt_correction_T_min 0.75157
_exptl_absorpt_correction_type multi-scan
_exptl_crystal_colour 'dark green'
_exptl_crystal_colour_modifier dark
_exptl_crystal_colour_primary green
_exptl_crystal_density_diffrn 1.587
_exptl_crystal_density_method 'not measured'
_exptl_crystal_description needle
_exptl_crystal_F_000 988
_exptl_crystal_size_max 0.6
_exptl_crystal_size_mid 0.3
_exptl_crystal_size_min 0.2
_refine_diff_density_max 0.733
_refine_diff_density_min -0.422
_refine_diff_density_rms 0.111
_refine_ls_extinction_coef .
_refine_ls_extinction_method none
_refine_ls_goodness_of_fit_ref 1.166
_refine_ls_hydrogen_treatment constr
_refine_ls_matrix_type full
_refine_ls_number_parameters 308
_refine_ls_number_reflns 3482
_refine_ls_number_restraints 52
_refine_ls_restrained_S_all 1.169
_refine_ls_R_factor_all 0.0807
_refine_ls_R_factor_gt 0.0744
_refine_ls_shift/su_max 0.000
_refine_ls_shift/su_mean 0.000
_refine_ls_structure_factor_coef Fsqd
_refine_ls_weighting_details 'w=1/[\s^2^(Fo^2^)+(0.0790P)^2^+2.5756P] where P=(Fo^2^+2Fc^2^)/3'
_refine_ls_weighting_scheme calc
_refine_ls_wR_factor_gt 0.1811
_refine_ls_wR_factor_ref 0.1852
_reflns_Friedel_coverage 0.000
_reflns_Friedel_fraction_full .
_reflns_Friedel_fraction_max .
_reflns_number_gt 3176
_reflns_number_total 3482
_reflns_threshold_expression 'I > 2\s(I)'
_cod_data_source_file ICA-2020-499-119185.cif
_cod_data_source_block 2
_cod_database_code 1565681
_shelx_space_group_comment
;
The symmetry employed for this shelxl refinement is uniquely defined
by the following loop, which should always be used as a source of
symmetry information in preference to the above space-group names.
They are only intended as comments.
;
_shelx_estimated_absorpt_t_max 0.788
_shelx_estimated_absorpt_t_min 0.520
_olex2_refinement_description
;
1. Fixed Uiso
 At 1.2 times of:
  All C(H) groups, All C(H,H) groups, All N(H,H) groups
2. Rigid body (RIGU) restrains
 Cl1, O2, O3, O4, O5, O6, O7, O8, O9
 with sigma for 1-2 distances of 0.004 and sigma for 1-3 distances of 0.004
3. Others
 Sof(O2)=Sof(O3)=Sof(O4)=Sof(O5)=1-FVAR(1)
 Sof(O6)=Sof(O7)=Sof(O8)=Sof(O9)=FVAR(1)
4.a Secondary CH2 refined with riding coordinates:
 N4(H4A,H4B), C15(H15A,H15B), C17(H17A,H17B)
4.b Aromatic/amide H refined with riding coordinates:
 C2(H2), C5(H5), C6(H6), C7(H7), C8(H8), C9(H9), C10(H10), C11(H11), C12(H12),
 C13(H13), C16(H16), C18(H18), C19(H19)
;

loop_
_space_group_symop_operation_xyz
'x, y, z'
'-x, y+1/2, -z+1/2'
'-x, -y, -z'
'x, -y-1/2, z-1/2'

loop_
_atom_site_label
_atom_site_type_symbol
_atom_site_fract_x
_atom_site_fract_y
_atom_site_fract_z
_atom_site_U_iso_or_equiv
_atom_site_adp_type
_atom_site_occupancy
_atom_site_site_symmetry_order
_atom_site_calc_flag
_atom_site_refinement_flags_posn
_atom_site_refinement_flags_adp
_atom_site_refinement_flags_occupancy
_atom_site_disorder_assembly
_atom_site_disorder_group
Cu1 Cu 0.51039(7) 0.35612(3) 0.29669(5) 0.0510(3) Uani 1 1 d . . . . .
Cl1 Cl 0.14095(19) 0.22849(8) 0.49595(15) 0.0759(4) Uani 1 1 d . U . . .
O1 O 0.5381(4) 0.44059(16) 0.2366(3) 0.0572(8) Uani 1 1 d . . . . .
N1 N 0.6806(5) 0.37258(19) 0.4923(3) 0.0495(9) Uani 1 1 d . . . . .
N2 N 0.3654(5) 0.39554(19) 0.3781(3) 0.0510(9) Uani 1 1 d . . . . .
C1 C 0.6098(6) 0.4063(2) 0.5560(4) 0.0463(10) Uani 1 1 d . . . . .
C2 C 0.3404(6) 0.4453(3) 0.5517(5) 0.0588(12) Uani 1 1 d . . . . .
H2 H 0.388505 0.461140 0.630504 0.071 Uiso 1 1 calc R . . . .
C3 C 0.4334(5) 0.4163(2) 0.4943(4) 0.0448(9) Uani 1 1 d . . . . .
C4 C 0.6248(6) 0.4553(3) 0.1712(4) 0.0532(11) Uani 1 1 d . . . . .
N3 N 0.6389(6) 0.3128(2) 0.2162(4) 0.0633(11) Uani 1 1 d . . . . .
C5 C 0.8383(6) 0.3605(2) 0.5438(5) 0.0575(12) Uani 1 1 d . . . . .
H5 H 0.887451 0.337677 0.498908 0.069 Uiso 1 1 calc R . . . .
C6 C 0.6943(6) 0.4284(3) 0.6723(4) 0.0570(12) Uani 1 1 d . . . . .
H6 H 0.642904 0.452197 0.714358 0.068 Uiso 1 1 calc R . . . .
N4 N 0.4468(7) 0.2632(2) 0.3189(5) 0.0722(13) Uani 1 1 d . . . . .
H4A H 0.428070 0.259433 0.387608 0.087 Uiso 1 1 calc R . . . .
H4B H 0.358731 0.251409 0.256953 0.087 Uiso 1 1 calc R . . . .
C7 C 0.8562(6) 0.4145(3) 0.7253(5) 0.0631(13) Uani 1 1 d . . . . .
H7 H 0.914335 0.428198 0.804265 0.076 Uiso 1 1 calc R . . . .
C8 C 0.9322(7) 0.3800(3) 0.6605(5) 0.0675(13) Uani 1 1 d . . . . .
H8 H 1.041435 0.370473 0.693947 0.081 Uiso 1 1 calc R . . . .
C9 C 0.2072(6) 0.4012(3) 0.3212(5) 0.0627(12) Uani 1 1 d . . . . .
H9 H 0.161263 0.386840 0.241209 0.075 Uiso 1 1 calc R . . . .
C10 C 0.1768(7) 0.4505(3) 0.4921(6) 0.0699(14) Uani 1 1 d . . . . .
H10 H 0.113853 0.469516 0.530656 0.084 Uiso 1 1 calc R . . . .
C11 C 0.6333(7) 0.5209(3) 0.1378(5) 0.0653(13) Uani 1 1 d . . . . .
H11 H 0.579133 0.552380 0.164590 0.078 Uiso 1 1 calc R . . . .
C12 C 0.7129(7) 0.3407(3) 0.1546(5) 0.0640(13) Uani 1 1 d . . . . .
H12 H 0.772503 0.314078 0.123185 0.077 Uiso 1 1 calc R . . . .
C13 C 0.7994(7) 0.4309(4) 0.0565(5) 0.0749(16) Uani 1 1 d . . . . .
H13 H 0.856709 0.400785 0.029675 0.090 Uiso 1 1 calc R . . . .
C14 C 0.7122(6) 0.4091(3) 0.1296(4) 0.0572(12) Uani 1 1 d . . . . .
C15 C 0.6365(9) 0.2412(3) 0.2217(6) 0.0829(18) Uani 1 1 d . . . . .
H15A H 0.742815 0.223853 0.235754 0.099 Uiso 1 1 calc R . . . .
H15B H 0.562369 0.223696 0.145595 0.099 Uiso 1 1 calc R . . . .
C16 C 0.8009(8) 0.4945(4) 0.0251(6) 0.0822(19) Uani 1 1 d . . . . .
H16 H 0.856336 0.507640 -0.023971 0.099 Uiso 1 1 calc R . . . .
C17 C 0.5844(10) 0.2226(3) 0.3234(7) 0.0883(19) Uani 1 1 d . . . . .
H17A H 0.553985 0.177041 0.316418 0.106 Uiso 1 1 calc R . . . .
H17B H 0.672422 0.228858 0.400563 0.106 Uiso 1 1 calc R . . . .
C18 C 0.1074(7) 0.4277(3) 0.3760(6) 0.0720(15) Uani 1 1 d . . . . .
H18 H -0.003266 0.429813 0.334864 0.086 Uiso 1 1 calc R . . . .
C19 C 0.7174(8) 0.5398(4) 0.0680(5) 0.0771(17) Uani 1 1 d . . . . .
H19 H 0.719494 0.583598 0.048445 0.093 Uiso 1 1 calc R . . . .
O2 O 0.161(3) 0.2737(12) 0.589(2) 0.162(11) Uani 0.51(2) 1 d . U P A 2
O3 O 0.233(3) 0.2138(10) 0.435(2) 0.149(8) Uani 0.51(2) 1 d . U P A 2
O4 O -0.015(2) 0.2396(17) 0.416(3) 0.209(12) Uani 0.51(2) 1 d . U P A 2
O5 O 0.039(3) 0.1907(13) 0.514(2) 0.202(10) Uani 0.51(2) 1 d . U P A 1
O6 O 0.165(4) 0.1697(8) 0.565(2) 0.179(10) Uani 0.49(2) 1 d . U P A 2
O7 O 0.207(3) 0.2835(10) 0.561(2) 0.129(7) Uani 0.49(2) 1 d . U P A 1
O8 O 0.067(3) 0.2591(10) 0.3842(15) 0.134(6) Uani 0.49(2) 1 d . U P A 1
O9 O 0.3010(19) 0.2067(12) 0.516(2) 0.154(8) Uani 0.49(2) 1 d . U P A 1

loop_
_atom_site_aniso_label
_atom_site_aniso_U_11
_atom_site_aniso_U_22
_atom_site_aniso_U_33
_atom_site_aniso_U_23
_atom_site_aniso_U_13
_atom_site_aniso_U_12
Cu1 0.0603(4) 0.0500(4) 0.0444(4) -0.0044(2) 0.0212(3) 0.0019(2)
Cl1 0.0689(9) 0.0749(9) 0.0831(10) -0.0011(7) 0.0271(7) 0.0059(7)
O1 0.073(2) 0.0546(18) 0.0530(18) -0.0002(14) 0.0342(17) 0.0033(16)
N1 0.052(2) 0.054(2) 0.0429(19) -0.0015(16) 0.0178(17) 0.0039(17)
N2 0.050(2) 0.056(2) 0.046(2) -0.0020(16) 0.0164(16) -0.0029(17)
C1 0.055(3) 0.043(2) 0.043(2) 0.0005(17) 0.0207(19) -0.0049(18)
C2 0.066(3) 0.065(3) 0.051(3) 0.000(2) 0.027(2) 0.004(2)
C3 0.050(2) 0.044(2) 0.044(2) 0.0026(17) 0.0214(19) -0.0028(18)
C4 0.046(2) 0.070(3) 0.038(2) -0.006(2) 0.0101(19) -0.003(2)
N3 0.075(3) 0.056(2) 0.056(2) -0.0074(19) 0.021(2) 0.008(2)
C5 0.052(3) 0.065(3) 0.054(3) 0.000(2) 0.018(2) 0.009(2)
C6 0.066(3) 0.061(3) 0.047(3) -0.009(2) 0.024(2) -0.010(2)
N4 0.095(4) 0.058(3) 0.067(3) -0.005(2) 0.033(3) -0.008(2)
C7 0.056(3) 0.078(3) 0.049(3) -0.004(2) 0.011(2) -0.010(2)
C8 0.050(3) 0.081(4) 0.066(3) 0.006(3) 0.015(2) 0.000(3)
C9 0.053(3) 0.069(3) 0.064(3) -0.004(2) 0.018(2) -0.005(2)
C10 0.061(3) 0.078(4) 0.078(4) 0.003(3) 0.035(3) 0.013(3)
C11 0.074(4) 0.065(3) 0.051(3) -0.001(2) 0.016(2) -0.007(3)
C12 0.069(3) 0.079(4) 0.047(3) -0.012(2) 0.024(2) 0.005(3)
C13 0.056(3) 0.112(5) 0.059(3) 0.000(3) 0.025(3) 0.006(3)
C14 0.049(3) 0.079(3) 0.043(2) -0.006(2) 0.015(2) 0.003(2)
C15 0.108(5) 0.057(3) 0.090(4) -0.005(3) 0.043(4) 0.013(3)
C16 0.062(3) 0.122(6) 0.068(4) 0.003(4) 0.030(3) -0.022(4)
C17 0.117(6) 0.053(3) 0.094(5) 0.004(3) 0.039(4) 0.012(3)
C18 0.048(3) 0.080(4) 0.085(4) 0.004(3) 0.022(3) 0.003(3)
C19 0.074(4) 0.091(4) 0.059(3) 0.006(3) 0.015(3) -0.023(3)
O2 0.175(19) 0.160(15) 0.109(12) -0.048(12) 0.002(10) 0.107(15)
O3 0.150(16) 0.177(14) 0.177(18) 0.003(12) 0.126(16) -0.012(12)
O4 0.101(11) 0.25(3) 0.194(19) -0.108(15) -0.042(12) 0.047(14)
O5 0.135(14) 0.20(2) 0.28(2) 0.112(17) 0.088(16) -0.050(14)
O6 0.33(3) 0.086(8) 0.186(18) 0.044(10) 0.168(19) 0.027(13)
O7 0.134(15) 0.090(8) 0.127(13) -0.005(8) 0.004(10) -0.027(8)
O8 0.135(13) 0.157(13) 0.090(8) 0.042(8) 0.015(8) -0.012(11)
O9 0.082(9) 0.213(18) 0.145(15) -0.019(14) 0.014(9) 0.034(9)

loop_
_atom_type_symbol
_atom_type_description
_atom_type_scat_dispersion_real
_atom_type_scat_dispersion_imag
_atom_type_scat_source
C C 0.0033 0.0016 'International Tables Vol C Tables 4.2.6.8 and 6.1.1.4'
H H 0.0000 0.0000 'International Tables Vol C Tables 4.2.6.8 and 6.1.1.4'
Cl Cl 0.1484 0.1585 'International Tables Vol C Tables 4.2.6.8 and 6.1.1.4'
Cu Cu 0.3201 1.2651 'International Tables Vol C Tables 4.2.6.8 and 6.1.1.4'
N N 0.0061 0.0033 'International Tables Vol C Tables 4.2.6.8 and 6.1.1.4'
O O 0.0106 0.0060 'International Tables Vol C Tables 4.2.6.8 and 6.1.1.4'

loop_
_geom_angle_atom_site_label_1
_geom_angle_atom_site_label_2
_geom_angle_atom_site_label_3
_geom_angle
_geom_angle_site_symmetry_1
_geom_angle_site_symmetry_3
O1 Cu1 N1 96.43(15) . .
O1 Cu1 N2 90.32(15) . .
O1 Cu1 N3 93.09(17) . .
O1 Cu1 N4 166.53(18) . .
N2 Cu1 N1 76.51(14) . .
N3 Cu1 N1 105.55(17) . .
N3 Cu1 N2 175.78(18) . .
N3 Cu1 N4 82.9(2) . .
N4 Cu1 N1 97.03(18) . .
N4 Cu1 N2 93.20(18) . .
O2 Cl1 O6 99.5(14) . .
O3 Cl1 O2 131.5(19) . .
O3 Cl1 O4 109.6(15) . .
O3 Cl1 O6 97.2(14) . .
O4 Cl1 O2 103.4(13) . .
O4 Cl1 O6 115(3) . .
O5 Cl1 O7 126.4(18) . .
O5 Cl1 O8 108.3(15) . .
O5 Cl1 O9 120.9(18) . .
O7 Cl1 O8 96.8(15) . .
O7 Cl1 O9 88.2(15) . .
O8 Cl1 O9 113.4(13) . .
C4 O1 Cu1 127.4(3) . .
C1 N1 Cu1 111.7(3) . .
C5 N1 Cu1 129.4(3) . .
C5 N1 C1 118.4(4) . .
C3 N2 Cu1 118.5(3) . .
C9 N2 Cu1 122.5(3) . .
C9 N2 C3 119.1(4) . .
N1 C1 C3 115.4(4) . .
N1 C1 C6 122.0(4) . .
C6 C1 C3 122.6(4) . .
C10 C2 C3 119.9(5) . .
N2 C3 C1 117.1(4) . .
N2 C3 C2 120.4(4) . .
C2 C3 C1 122.5(4) . .
O1 C4 C11 119.2(5) . .
O1 C4 C14 124.4(5) . .
C11 C4 C14 116.5(5) . .
C12 N3 Cu1 126.1(4) . .
C12 N3 C15 119.3(5) . .
C15 N3 Cu1 114.4(4) . .
N1 C5 C8 123.6(5) . .
C1 C6 C7 119.0(5) . .
C17 N4 Cu1 105.5(4) . .
C6 C7 C8 119.9(5) . .
C5 C8 C7 117.1(5) . .
N2 C9 C18 122.9(5) . .
C18 C10 C2 119.7(5) . .
C19 C11 C4 122.7(6) . .
N3 C12 C14 126.1(5) . .
C16 C13 C14 121.8(6) . .
C4 C14 C12 122.8(5) . .
C4 C14 C13 119.2(5) . .
C13 C14 C12 118.0(5) . .
N3 C15 C17 107.8(5) . .
C13 C16 C19 118.8(6) . .
N4 C17 C15 109.3(5) . .
C10 C18 C9 118.0(5) . .
C11 C19 C16 121.0(6) . .

loop_
_geom_bond_atom_site_label_1
_geom_bond_atom_site_label_2
_geom_bond_distance
_geom_bond_site_symmetry_2
Cu1 O1 1.925(3) .
Cu1 N1 2.279(4) .
Cu1 N2 2.043(4) .
Cu1 N3 1.953(4) .
Cu1 N4 2.037(5) .
Cl1 O2 1.403(18) .
Cl1 O3 1.313(13) .
Cl1 O4 1.390(16) .
Cl1 O5 1.270(13) .
Cl1 O6 1.427(15) .
Cl1 O7 1.372(19) .
Cl1 O8 1.392(14) .
Cl1 O9 1.433(16) .
O1 C4 1.315(6) .
N1 C1 1.341(6) .
N1 C5 1.338(6) .
N2 C3 1.351(6) .
N2 C9 1.330(6) .
C1 C3 1.489(6) .
C1 C6 1.379(6) .
C2 C3 1.384(7) .
C2 C10 1.375(8) .
C4 C11 1.413(7) .
C4 C14 1.427(7) .
N3 C12 1.284(7) .
N3 C15 1.473(7) .
C5 C8 1.385(8) .
C6 C7 1.379(7) .
N4 C17 1.470(9) .
C7 C8 1.390(8) .
C9 C18 1.390(8) .
C10 C18 1.364(8) .
C11 C19 1.361(8) .
C12 C14 1.436(8) .
C13 C14 1.431(8) .
C13 C16 1.359(10) .
C15 C17 1.488(9) .
C16 C19 1.398(10) .
